data_7134243
loop_
_publ_author_name
'Shu, Yilin'
'Huang, Jianmin'
'Yang, Jun Fang'
'Shangguan, Zhichun'
'Ma, Junlong'
'Li, Cheng'
'Zhang, Guanxin'
'Peng, Qian'
'Zhang, Xisha'
'Fan, Qitang'
'Wang, Bing'
'Zhang, Deqing'

_publ_section_title
;
 Heptene End-capped Thiele Hydrocarbons with Tunable Configuration and
 Emission and On-surface Transformation via Annulation
;
_journal_name_full 'Chemical Communications'
_journal_paper_doi 10.1039/D5CC00053J
_journal_year 2025
_chemical_formula_moiety 'C36 H20 Br2 F2'
_chemical_formula_sum 'C36 H20 Br2 F2'
_chemical_formula_weight 650.34
_space_group_crystal_system monoclinic
_space_group_IT_number 15
_space_group_name_Hall '-I 2ya'
_space_group_name_H-M_alt 'I 1 2/a 1'
_atom_sites_solution_hydrogens geom
_atom_sites_solution_primary dual
_audit_block_doi 10.5517/ccdc.csd.cc2lls66
_audit_creation_date 2024-04-09
_audit_creation_method
;
Olex2 1.5
(compiled 2023.08.24 svn.re1ec1418 for OlexSys, GUI svn.r6817)
;
_audit_update_record
;
2024-11-08 deposited with the CCDC.	2025-02-05 downloaded from the CCDC.
;
_cell_angle_alpha 90
_cell_angle_beta 109.492(3)
_cell_angle_gamma 90
_cell_formula_units_Z 4
_cell_length_a 21.3528(6)
_cell_length_b 5.37990(10)
_cell_length_c 25.3593(8)
_cell_measurement_reflns_used 3084
_cell_measurement_temperature 170.01(10)
_cell_measurement_theta_max 74.9580
_cell_measurement_theta_min 3.3010
_cell_volume 2746.21(14)
_computing_cell_refinement 'CrysAlisPro 1.171.41.121a (Rigaku OD, 2021)'
_computing_data_collection 'CrysAlisPro 1.171.41.121a (Rigaku OD, 2021)'
_computing_data_reduction 'CrysAlisPro 1.171.41.121a (Rigaku OD, 2021)'
_computing_molecular_graphics 'Olex2 1.5 (Dolomanov et al., 2009)'
_computing_publication_material 'Olex2 1.5 (Dolomanov et al., 2009)'
_computing_structure_refinement 'SHELXL 2018/3 (Sheldrick, 2015)'
_computing_structure_solution 'SHELXT 2018/2 (Sheldrick, 2018)'
_diffrn_ambient_environment N~2~
_diffrn_ambient_temperature 170.01(10)
_diffrn_detector 'Hybrid Pixel Array Detector'
_diffrn_detector_area_resol_mean 10.0000
_diffrn_detector_type HyPix
_diffrn_measured_fraction_theta_full 0.999
_diffrn_measured_fraction_theta_max 0.951
_diffrn_measurement_details
;
List of Runs (angles in degrees, time in seconds):

  # Type    Start    End  Width  t~exp~   \w     \q     \k     \f   Frames
#--------------------------------------------------------------------------
  1  \w     40.00  69.00   0.50    0.05    --  107.36 -57.00 -30.00   58
  2  \w     35.00  69.00   0.50    0.05    --  107.36 -57.00   0.00   68
  3  \w     38.00  69.00   0.50    0.05    --  107.36 -57.00  60.00   62
  4  \w     46.00  82.00   0.50    0.05    --  107.36 -77.00  60.00   72
  5  \w    113.00 170.00   0.50    0.05    --  107.36  19.00 -90.00  114
  6  \w    120.00 178.00   0.50    0.05    --  107.36  84.00 -44.00  116
  7  \w    -24.00  72.00   0.50    0.05    --   47.70 -84.00-164.00  192
  8  \w     56.00 132.00   0.50    0.05    --  107.36 -84.00-164.00  152
  9  \w    -17.00  28.00   0.50    0.05    --  -47.70  19.00  60.00   90
 10  \w    -20.00   7.00   0.50    0.05    --  -47.70  19.00  30.00   54
 11  \w    -82.00 -56.00   0.50    0.05    -- -104.50  77.00 -30.00   52
 12  \w    -59.00 -32.00   0.50    0.05    -- -104.50  57.00 -90.00   54
 13  \w    -62.00 -34.00   0.50    0.05    -- -104.50  57.00 -60.00   56
 14  \w    -62.00 -33.00   0.50    0.05    -- -104.50  57.00 -30.00   58
 15  \w    -59.00 -33.00   0.50    0.05    -- -104.50  57.00  60.00   52
 16  \w    -58.00 -32.00   0.50    0.05    -- -104.50  57.00 150.00   52
 17  \w   -116.00 -74.00   0.50    0.05    --  -47.70-125.00 -90.00   84
 18  \w   -105.00 -80.00   0.50    0.05    -- -104.50  84.00 -44.00   50
 19  \w   -170.00 -89.00   0.50    0.05    -- -104.50 -57.00-120.00  162
 20  \w   -174.00 -99.00   0.50    0.05    -- -104.50 -84.00-164.00  150
 21  \w    -61.00  22.00   0.50    0.05    --  -47.70  84.00 -44.00  166
;
_diffrn_measurement_device 'four-circle diffractometer'
_diffrn_measurement_device_type 'XtaLAB Synergy R, HyPix'
_diffrn_measurement_method '\w scans'
_diffrn_orient_matrix_type 'CrysAlisPro convention (1999,Acta A55,543-557)'
_diffrn_orient_matrix_UB_11 -0.0177982000
_diffrn_orient_matrix_UB_12 -0.0610857000
_diffrn_orient_matrix_UB_13 0.0526622000
_diffrn_orient_matrix_UB_21 -0.0327125000
_diffrn_orient_matrix_UB_22 -0.2447825000
_diffrn_orient_matrix_UB_23 -0.0272022000
_diffrn_orient_matrix_UB_31 0.0668004000
_diffrn_orient_matrix_UB_32 -0.1357450000
_diffrn_orient_matrix_UB_33 0.0253179000
_diffrn_radiation_monochromator mirror
_diffrn_radiation_probe x-ray
_diffrn_radiation_type 'Cu K\a'
_diffrn_radiation_wavelength 1.54184
_diffrn_reflns_av_R_equivalents 0.0432
_diffrn_reflns_av_unetI/netI 0.0426
_diffrn_reflns_Laue_measured_fraction_full 0.999
_diffrn_reflns_Laue_measured_fraction_max 0.951
_diffrn_reflns_limit_h_max 27
_diffrn_reflns_limit_h_min -23
_diffrn_reflns_limit_k_max 5
_diffrn_reflns_limit_k_min -6
_diffrn_reflns_limit_l_max 31
_diffrn_reflns_limit_l_min -32
_diffrn_reflns_number 8586
_diffrn_reflns_point_group_measured_fraction_full 0.999
_diffrn_reflns_point_group_measured_fraction_max 0.951
_diffrn_reflns_theta_full 67.684
_diffrn_reflns_theta_max 76.796
_diffrn_reflns_theta_min 3.698
_diffrn_source 'Rotating-anode X-ray tube'
_diffrn_source_type 'PhotonJet R (Cu) X-ray Source'
_exptl_absorpt_coefficient_mu 4.056
_exptl_absorpt_correction_T_max 1.00000
_exptl_absorpt_correction_T_min 0.65626
_exptl_absorpt_correction_type multi-scan
_exptl_absorpt_process_details
;
CrysAlisPro 1.171.41.121a (Rigaku Oxford Diffraction, 2021)
Empirical absorption correction using spherical harmonics,
implemented in SCALE3 ABSPACK scaling algorithm.
;
_exptl_crystal_colour 'clear light yellow'
_exptl_crystal_density_diffrn 1.573
_exptl_crystal_description needle
_exptl_crystal_F_000 1296
_exptl_crystal_size_max 0.4
_exptl_crystal_size_mid 0.25
_exptl_crystal_size_min 0.1
_refine_diff_density_max 0.325
_refine_diff_density_min -0.476
_refine_diff_density_rms 0.063
_refine_ls_extinction_method none
_refine_ls_goodness_of_fit_ref 1.061
_refine_ls_hydrogen_treatment constr
_refine_ls_matrix_type full
_refine_ls_number_parameters 200
_refine_ls_number_reflns 2756
_refine_ls_number_restraints 4
_refine_ls_restrained_S_all 1.066
_refine_ls_R_factor_all 0.0576
_refine_ls_R_factor_gt 0.0441
_refine_ls_shift/su_max 0.000
_refine_ls_shift/su_mean 0.000
_refine_ls_structure_factor_coef Fsqd
_refine_ls_weighting_details 'w=1/[\s^2^(Fo^2^)+(0.0541P)^2^+3.4831P] where P=(Fo^2^+2Fc^2^)/3'
_refine_ls_weighting_scheme calc
_refine_ls_wR_factor_gt 0.1135
_refine_ls_wR_factor_ref 0.1236
_reflns_Friedel_coverage 0.000
_reflns_number_gt 2171
_reflns_number_total 2756
_reflns_threshold_expression 'I > 2\s(I)'
_cod_data_source_file d5cc00053j2.cif
_cod_data_source_block 2c-solution
_cod_database_code 7134243
_shelx_shelxl_version_number 2018/3
_chemical_oxdiff_formula 'C, H, Br, F'
_chemical_oxdiff_usercomment 'C, H, N'
_shelx_space_group_comment
;
The symmetry employed for this shelxl refinement is uniquely defined
by the following loop, which should always be used as a source of
symmetry information in preference to the above space-group names.
They are only intended as comments.
;
_olex2_refinement_description
;
1. Restrained distances
 F1-C18 = F1A-C17
 1.36 with sigma of 0.01
 Br1-C17 = Br1A-C18
 1.9 with sigma of 0.01
2. Others
 Sof(Br1A)=Sof(F1A)=1-FVAR(1)
 Sof(Br1)=Sof(F1)=FVAR(1)
3.a Aromatic/amide H refined with riding coordinates:
 C3(H3), C4(H4), C5(H5), C6(H6), C8(H8), C9(H9), C11(H11), C12(H12), C13(H13),
 C14(H14)
;
_olex2_submission_special_instructions 'No special instructions were received'
_oxdiff_exptl_absorpt_empirical_details
;
Empirical correction (ABSPACK) includes:
- Absorption correction using spherical harmonics
- Frame scaling
;
_oxdiff_exptl_absorpt_empirical_full_max 1.595
_oxdiff_exptl_absorpt_empirical_full_min 0.627

loop_
_space_group_symop_operation_xyz
'x, y, z'
'-x+1/2, y, -z'
'x+1/2, y+1/2, z+1/2'
'-x+1, y+1/2, -z+1/2'
'-x, -y, -z'
'x-1/2, -y, z'
'-x+1/2, -y+1/2, -z+1/2'
'x, -y+1/2, z+1/2'

loop_
_atom_site_label
_atom_site_type_symbol
_atom_site_fract_x
_atom_site_fract_y
_atom_site_fract_z
_atom_site_U_iso_or_equiv
_atom_site_adp_type
_atom_site_occupancy
_atom_site_site_symmetry_order
_atom_site_calc_flag
_atom_site_refinement_flags_posn
_atom_site_refinement_flags_adp
_atom_site_refinement_flags_occupancy
_atom_site_disorder_assembly
_atom_site_disorder_group
Br1 Br 0.39257(3) 0.03598(11) -0.01748(3) 0.0408(2) Uani 0.5528(15) 1 d D . P A 1
F1 F 0.2631(2) 0.0637(6) -0.10022(12) 0.0398(7) Uani 0.5528(15) 1 d D . P A 1
C1 C 0.35617(14) 0.2519(5) 0.09914(11) 0.0398(6) Uani 1 1 d . . . . .
C2 C 0.34591(15) 0.3040(6) 0.15292(12) 0.0437(7) Uani 1 1 d . . . . .
C3 C 0.30436(18) 0.4971(6) 0.15656(16) 0.0552(8) Uani 1 1 d . . . . .
H3 H 0.284173 0.599694 0.124948 0.066 Uiso 1 1 calc R U . . .
C4 C 0.2923(2) 0.5405(9) 0.2061(2) 0.0800(14) Uani 1 1 d . . . . .
H4 H 0.264562 0.674795 0.208671 0.096 Uiso 1 1 calc R U . . .
C5 C 0.3202(3) 0.3901(13) 0.25154(18) 0.0925(18) Uani 1 1 d . . . . .
H5 H 0.310246 0.415415 0.284945 0.111 Uiso 1 1 calc R U . . .
C6 C 0.3622(2) 0.2050(10) 0.24879(15) 0.0802(14) Uani 1 1 d . . . . .
H6 H 0.381020 0.102255 0.280641 0.096 Uiso 1 1 calc R U . . .
C7 C 0.37882(16) 0.1597(7) 0.20034(13) 0.0554(9) Uani 1 1 d . . . . .
C8 C 0.4272(2) -0.0284(7) 0.20107(16) 0.0697(12) Uani 1 1 d . . . . .
H8 H 0.428563 -0.169778 0.223864 0.084 Uiso 1 1 calc R U . . .
C9 C 0.47019(19) -0.0257(7) 0.17338(18) 0.0680(11) Uani 1 1 d . . . . .
H9 H 0.499040 -0.164868 0.178823 0.082 Uiso 1 1 calc R U . . .
C10 C 0.47807(15) 0.1666(6) 0.13560(14) 0.0535(8) Uani 1 1 d . . . . .
C11 C 0.54109(17) 0.2148(9) 0.13271(17) 0.0697(11) Uani 1 1 d . . . . .
H11 H 0.577421 0.113395 0.153359 0.084 Uiso 1 1 calc R U . . .
C12 C 0.55182(19) 0.4063(9) 0.10055(18) 0.0721(12) Uani 1 1 d . . . . .
H12 H 0.595348 0.437732 0.099933 0.087 Uiso 1 1 calc R U . . .
C13 C 0.4994(2) 0.5522(8) 0.06926(16) 0.0649(10) Uani 1 1 d . . . . .
H13 H 0.506958 0.686998 0.047937 0.078 Uiso 1 1 calc R U . . .
C14 C 0.43599(17) 0.5016(6) 0.06910(14) 0.0508(8) Uani 1 1 d . . . . .
H14 H 0.399827 0.600422 0.047114 0.061 Uiso 1 1 calc R U . . .
C15 C 0.42456(14) 0.3062(5) 0.10100(12) 0.0418(7) Uani 1 1 d . . . . .
C16 C 0.30608(13) 0.1795(5) 0.05231(11) 0.0372(6) Uani 1 1 d . . . . .
C17 C 0.31312(12) 0.1300(5) -0.00222(12) 0.0361(6) Uani 1 1 d D . . . .
C18 C 0.26263(14) 0.1299(5) -0.04948(10) 0.0368(6) Uani 1 1 d D . . . .
Br1A Br 0.29531(4) 0.03571(15) -0.10897(3) 0.0425(3) Uani 0.4472(15) 1 d D . P A 2
F1A F 0.37608(18) 0.0645(7) 0.00626(19) 0.0400(9) Uani 0.4472(15) 1 d D . P A 2

loop_
_atom_site_aniso_label
_atom_site_aniso_U_11
_atom_site_aniso_U_22
_atom_site_aniso_U_33
_atom_site_aniso_U_23
_atom_site_aniso_U_13
_atom_site_aniso_U_12
Br1 0.0402(3) 0.0425(3) 0.0420(4) 0.0007(2) 0.0166(3) 0.0059(2)
F1 0.0454(18) 0.0475(19) 0.0291(15) -0.0091(12) 0.0157(14) 0.0022(15)
C1 0.0475(15) 0.0274(13) 0.0363(14) 0.0023(11) 0.0031(12) 0.0061(12)
C2 0.0501(16) 0.0380(15) 0.0379(15) -0.0045(12) 0.0081(12) -0.0115(13)
C3 0.062(2) 0.0488(19) 0.061(2) -0.0112(15) 0.0300(17) -0.0112(16)
C4 0.075(3) 0.095(3) 0.088(3) -0.043(3) 0.051(3) -0.033(2)
C5 0.087(3) 0.148(5) 0.053(2) -0.039(3) 0.036(2) -0.066(3)
C6 0.077(3) 0.115(4) 0.0372(18) -0.002(2) 0.0042(18) -0.054(3)
C7 0.0581(19) 0.058(2) 0.0370(15) 0.0032(14) -0.0016(13) -0.0263(17)
C8 0.068(2) 0.058(2) 0.055(2) 0.0208(17) -0.0160(19) -0.0084(19)
C9 0.059(2) 0.0452(19) 0.070(2) 0.0054(17) -0.0189(19) 0.0123(16)
C10 0.0458(16) 0.0497(19) 0.0522(18) -0.0155(15) -0.0005(14) 0.0068(14)
C11 0.0461(19) 0.077(3) 0.073(2) -0.025(2) 0.0026(17) 0.0122(18)
C12 0.050(2) 0.098(3) 0.070(2) -0.040(2) 0.0224(18) -0.007(2)
C13 0.070(2) 0.075(3) 0.059(2) -0.0181(18) 0.0329(19) -0.015(2)
C14 0.0502(17) 0.0540(19) 0.0496(18) -0.0068(14) 0.0183(14) 0.0001(14)
C15 0.0442(15) 0.0371(15) 0.0388(14) -0.0083(12) 0.0066(12) 0.0017(12)
C16 0.0424(14) 0.0297(13) 0.0359(14) 0.0031(10) 0.0083(11) 0.0045(11)
C17 0.0367(13) 0.0276(13) 0.0471(15) -0.0004(11) 0.0180(11) 0.0012(11)
C18 0.0508(15) 0.0283(13) 0.0337(13) -0.0026(11) 0.0175(11) -0.0019(12)
Br1A 0.0438(5) 0.0519(5) 0.0340(4) -0.0071(3) 0.0158(3) 0.0018(3)
F1A 0.0349(19) 0.052(2) 0.037(2) 0.0013(17) 0.0161(18) 0.0117(16)

loop_
_atom_type_symbol
_atom_type_description
_atom_type_scat_dispersion_real
_atom_type_scat_dispersion_imag
_atom_type_scat_source
C C 0.0181 0.0091 'International Tables Vol C Tables 4.2.6.8 and 6.1.1.4'
H H 0.0000 0.0000 'International Tables Vol C Tables 4.2.6.8 and 6.1.1.4'
Br Br -0.6763 1.2805 'International Tables Vol C Tables 4.2.6.8 and 6.1.1.4'
F F 0.0727 0.0534 'International Tables Vol C Tables 4.2.6.8 and 6.1.1.4'

loop_
_geom_angle_atom_site_label_1
_geom_angle_atom_site_label_2
_geom_angle_atom_site_label_3
_geom_angle
_geom_angle_site_symmetry_1
_geom_angle_site_symmetry_3
_geom_angle_publ_flag
C15 C1 C2 112.5(2) . . ?
C16 C1 C2 122.9(3) . . ?
C16 C1 C15 124.4(3) . . ?
C3 C2 C1 119.8(3) . . ?
C3 C2 C7 120.3(3) . . ?
C7 C2 C1 119.9(3) . . ?
C2 C3 H3 119.9 . . ?
C4 C3 C2 120.2(4) . . ?
C4 C3 H3 119.9 . . ?
C3 C4 H4 119.9 . . ?
C5 C4 C3 120.2(5) . . ?
C5 C4 H4 119.9 . . ?
C4 C5 H5 120.0 . . ?
C6 C5 C4 120.0(4) . . ?
C6 C5 H5 120.0 . . ?
C5 C6 H6 118.9 . . ?
C5 C6 C7 122.3(4) . . ?
C7 C6 H6 118.9 . . ?
C2 C7 C6 116.8(4) . . ?
C2 C7 C8 123.3(3) . . ?
C6 C7 C8 119.9(4) . . ?
C7 C8 H8 116.4 . . ?
C9 C8 C7 127.2(3) . . ?
C9 C8 H8 116.4 . . ?
C8 C9 H9 116.3 . . ?
C8 C9 C10 127.4(3) . . ?
C10 C9 H9 116.3 . . ?
C11 C10 C9 119.4(3) . . ?
C11 C10 C15 117.7(4) . . ?
C15 C10 C9 122.8(3) . . ?
C10 C11 H11 119.2 . . ?
C12 C11 C10 121.5(4) . . ?
C12 C11 H11 119.2 . . ?
C11 C12 H12 119.9 . . ?
C11 C12 C13 120.1(4) . . ?
C13 C12 H12 119.9 . . ?
C12 C13 H13 120.1 . . ?
C14 C13 C12 119.7(4) . . ?
C14 C13 H13 120.1 . . ?
C13 C14 H14 119.7 . . ?
C13 C14 C15 120.5(3) . . ?
C15 C14 H14 119.7 . . ?
C10 C15 C1 120.3(3) . . ?
C14 C15 C1 119.6(3) . . ?
C14 C15 C10 120.1(3) . . ?
C1 C16 C17 125.2(3) . . ?
C1 C16 C18 125.1(3) . 2 ?
C17 C16 C18 109.7(2) . 2 ?
C16 C17 Br1 127.7(2) . . ?
C18 C17 Br1 109.0(2) . . ?
C18 C17 C16 123.2(2) . . ?
C18 C17 F1A 128.3(3) . . ?
F1A C17 C16 108.1(3) . . ?
F1 C18 C16 109.2(3) . 2 ?
C16 C18 Br1A 128.7(2) 2 . ?
C17 C18 F1 127.5(3) . . ?
C17 C18 C16 123.0(2) . 2 ?
C17 C18 Br1A 108.2(2) . . ?

loop_
_geom_bond_atom_site_label_1
_geom_bond_atom_site_label_2
_geom_bond_distance
_geom_bond_site_symmetry_2
_geom_bond_publ_flag
Br1 C17 1.929(3) . ?
F1 C18 1.338(4) . ?
C1 C2 1.479(4) . ?
C1 C15 1.474(4) . ?
C1 C16 1.363(4) . ?
C2 C3 1.389(5) . ?
C2 C7 1.407(4) . ?
C3 H3 0.9500 . ?
C3 C4 1.385(5) . ?
C4 H4 0.9500 . ?
C4 C5 1.371(8) . ?
C5 H5 0.9500 . ?
C5 C6 1.357(7) . ?
C6 H6 0.9500 . ?
C6 C7 1.409(6) . ?
C7 C8 1.443(6) . ?
C8 H8 0.9500 . ?
C8 C9 1.328(6) . ?
C9 H9 0.9500 . ?
C9 C10 1.457(6) . ?
C10 C11 1.396(5) . ?
C10 C15 1.404(4) . ?
C11 H11 0.9500 . ?
C11 C12 1.380(6) . ?
C12 H12 0.9500 . ?
C12 C13 1.381(6) . ?
C13 H13 0.9500 . ?
C13 C14 1.380(5) . ?
C14 H14 0.9500 . ?
C14 C15 1.397(5) . ?
C16 C17 1.465(4) . ?
C16 C18 1.469(4) 2 ?
C17 C18 1.318(4) . ?
C17 F1A 1.336(4) . ?
C18 Br1A 1.929(3) . ?

loop_
_geom_torsion_atom_site_label_1
_geom_torsion_atom_site_label_2
_geom_torsion_atom_site_label_3
_geom_torsion_atom_site_label_4
_geom_torsion
_geom_torsion_site_symmetry_1
_geom_torsion_site_symmetry_2
_geom_torsion_site_symmetry_3
_geom_torsion_site_symmetry_4
_geom_torsion_publ_flag
Br1 C17 C18 F1 3.5(4) . . . . ?
Br1 C17 C18 C16 176.4(2) . . . 2 ?
C1 C2 C3 C4 177.3(3) . . . . ?
C1 C2 C7 C6 -174.5(3) . . . . ?
C1 C2 C7 C8 5.1(5) . . . . ?
C1 C16 C17 Br1 24.2(4) . . . . ?
C1 C16 C17 C18 -160.1(3) . . . . ?
C1 C16 C17 F1A 25.8(4) . . . . ?
C2 C1 C15 C10 65.7(3) . . . . ?
C2 C1 C15 C14 -112.8(3) . . . . ?
C2 C1 C16 C17 178.8(3) . . . . ?
C2 C1 C16 C18 -3.7(4) . . . 2 ?
C2 C3 C4 C5 -1.3(6) . . . . ?
C2 C7 C8 C9 33.7(6) . . . . ?
C3 C2 C7 C6 6.2(4) . . . . ?
C3 C2 C7 C8 -174.2(3) . . . . ?
C3 C4 C5 C6 2.9(6) . . . . ?
C4 C5 C6 C7 0.2(6) . . . . ?
C5 C6 C7 C2 -4.7(5) . . . . ?
C5 C6 C7 C8 175.7(4) . . . . ?
C6 C7 C8 C9 -146.7(4) . . . . ?
C7 C2 C3 C4 -3.4(5) . . . . ?
C7 C8 C9 C10 -0.5(6) . . . . ?
C8 C9 C10 C11 146.8(4) . . . . ?
C8 C9 C10 C15 -33.9(6) . . . . ?
C9 C10 C11 C12 -175.4(3) . . . . ?
C9 C10 C15 C1 -3.7(5) . . . . ?
C9 C10 C15 C14 174.7(3) . . . . ?
C10 C11 C12 C13 -1.4(6) . . . . ?
C11 C10 C15 C1 175.6(3) . . . . ?
C11 C10 C15 C14 -5.9(4) . . . . ?
C11 C12 C13 C14 -1.8(6) . . . . ?
C12 C13 C14 C15 1.0(5) . . . . ?
C13 C14 C15 C1 -178.6(3) . . . . ?
C13 C14 C15 C10 3.0(5) . . . . ?
C15 C1 C2 C3 112.5(3) . . . . ?
C15 C1 C2 C7 -66.8(3) . . . . ?
C15 C1 C16 C17 3.9(4) . . . . ?
C15 C1 C16 C18 -178.6(3) . . . 2 ?
C15 C10 C11 C12 5.2(5) . . . . ?
C16 C1 C2 C3 -62.9(4) . . . . ?
C16 C1 C2 C7 117.8(3) . . . . ?
C16 C1 C15 C10 -119.0(3) . . . . ?
C16 C1 C15 C14 62.6(4) . . . . ?
C16 C17 C18 F1 -172.9(3) . . . . ?
C16 C17 C18 C16 0.0(4) . . . 2 ?
C16 C17 C18 Br1A -176.5(2) . . . . ?
C18 C16 C17 Br1 -153.6(2) 2 . . . ?
C18 C16 C17 C18 22.1(3) 2 . . . ?
C18 C16 C17 F1A -152.0(3) 2 . . . ?
F1A C17 C18 C16 172.8(3) . . . 2 ?
F1A C17 C18 Br1A -3.7(4) . . . . ?
